data_1552061
loop_
_publ_author_name
'C. Marti-Gastaldo'
'D. Antypov'
'J. E. Warren'
'M. E. Briggs'
'P. A. Chater'
'P. V. Wiper'
'G. J. Miller'
'Y. Z. Khimyak'
'G. R. Darling'
'N. G. Berry'
'M. J. Rosseinsky'

_publ_section_title
;
 Side-chain control of porosity closure in single- and
 multiple-peptide-based porous materials by cooperative folding
;
_journal_name_full 'Nature Chemistry'
_journal_page_first 343
_journal_page_last 351
_journal_paper_doi 10.1038/nchem.1871
_journal_volume 6
_journal_year 2014
_chemical_absolute_configuration ad
_chemical_formula_moiety '0.5(C20.85 H37.7 N8 O16 Zn2), 2(C H4 O)'
_chemical_formula_sum 'C12.43 H26.85 N4 O10 Zn'
_chemical_formula_weight 457.71
_space_group_crystal_system orthorhombic
_space_group_IT_number 18
_space_group_name_Hall 'P 2 2ab'
_space_group_name_H-M_alt 'P 21 21 2'
_atom_sites_solution_hydrogens geom
_atom_sites_solution_primary iterative
_atom_sites_solution_secondary difmap
_cell_angle_alpha 90.00
_cell_angle_beta 90.00
_cell_angle_gamma 90.00
_cell_formula_units_Z 2
_cell_length_a 13.8808(10)
_cell_length_b 14.6838(11)
_cell_length_c 4.7401(3)
_cell_measurement_reflns_used 4058
_cell_measurement_temperature 100(2)
_cell_measurement_theta_max 27.723
_cell_measurement_theta_min 2.689
_cell_volume 966.14(12)
_computing_cell_refinement
;
Rigaku CrystalClear-SM Expert 2.0 r5 (Rigaku, 2009)
;
_computing_data_collection
;
Rigaku CrystalClear-SM Expert 2.0 r5 (Rigaku, 2009)
;
_computing_data_reduction 'SAINT v7.68A (Bruker, 2009)'
_computing_molecular_graphics
;
O. V. Dolomanov, L. J. Bourhis, R. J. Gildea, J. A. K. Howard and H. Puschmann,
OLEX2: a complete structure solution, refinement and analysis program.
J. Appl. Cryst. (2009). 42, 339-341.
;
_computing_publication_material
;
O. V. Dolomanov, L. J. Bourhis, R. J. Gildea, J. A. K. Howard and H. Puschmann,
OLEX2: a complete structure solution, refinement and analysis program.
J. Appl. Cryst. (2009). 42, 339-341.
;
_computing_structure_refinement
;
SHELXL, G.M. Sheldrick, Acta Cryst.
(2008). A64, 112-122
;
_computing_structure_solution
;
olex2.solve (L.J. Bourhis, O.V. Dolomanov, R.J. Gildea, J.A.K. Howard,
H. Puschmann, in preparation, 2011)
;
_diffrn_ambient_temperature 100(2)
_diffrn_detector 'CCD area detector'
_diffrn_detector_area_resol_mean 0.0350
_diffrn_detector_type 'Rigaku Saturn724+'
_diffrn_measured_fraction_theta_full 0.992
_diffrn_measured_fraction_theta_max 0.992
_diffrn_measurement_device ' 'CrystalLogic Kappa (4 circle)'
_diffrn_measurement_device_type 'Kappa Rigaku Saturn724+'
_diffrn_measurement_method 'omega rotation'
_diffrn_radiation_collimation '0.3 x 1.5 Double Pinhole'
_diffrn_radiation_monochromator Synchrotron
_diffrn_radiation_probe x-ray
_diffrn_radiation_type Synchrotron
_diffrn_radiation_wavelength 0.688900
_diffrn_reflns_av_R_equivalents 0.0547
_diffrn_reflns_av_unetI/netI 0.0501
_diffrn_reflns_limit_h_max 19
_diffrn_reflns_limit_h_min -19
_diffrn_reflns_limit_k_max 21
_diffrn_reflns_limit_k_min -18
_diffrn_reflns_limit_l_max 6
_diffrn_reflns_limit_l_min -6
_diffrn_reflns_number 13072
_diffrn_reflns_theta_full 29.61
_diffrn_reflns_theta_max 29.61
_diffrn_reflns_theta_min 1.96
_diffrn_source Synchrotron
_diffrn_source_type 'Undulator, I19, DLS, RAL'
_exptl_absorpt_coefficient_mu 1.330
_exptl_absorpt_correction_T_max 0.7459
_exptl_absorpt_correction_T_min 0.6125
_exptl_absorpt_correction_type multi-scan
_exptl_absorpt_process_details
;
SADABS-2008/1 (Bruker,2008) was used for absorption correction.
wR2(int) was 0.1241 before and 0.0690 after correction.
The Ratio of minimum to maximum transmission is 0.8212.
The \l/2 correction factor is 0.0015.
;
_exptl_crystal_colour 'clear light colourless'
_exptl_crystal_colour_lustre clear
_exptl_crystal_colour_modifier light
_exptl_crystal_colour_primary colourless
_exptl_crystal_density_diffrn 1.573
_exptl_crystal_density_method 'not measured'
_exptl_crystal_description irregular
_exptl_crystal_F_000 479
_exptl_crystal_size_max 0.03
_exptl_crystal_size_mid 0.03
_exptl_crystal_size_min 0.02
_refine_diff_density_max 0.883
_refine_diff_density_min -0.815
_refine_diff_density_rms 0.091
_refine_ls_abs_structure_details 'Flack H D (1983), Acta Cryst. A39, 876-881'
_refine_ls_abs_structure_Flack 0.06(2)
_refine_ls_extinction_method none
_refine_ls_goodness_of_fit_ref 1.041
_refine_ls_hydrogen_treatment constr
_refine_ls_matrix_type full
_refine_ls_number_parameters 180
_refine_ls_number_reflns 2960
_refine_ls_number_restraints 28
_refine_ls_restrained_S_all 1.042
_refine_ls_R_factor_all 0.0512
_refine_ls_R_factor_gt 0.0436
_refine_ls_shift/su_max 0.000
_refine_ls_shift/su_mean 0.000
_refine_ls_structure_factor_coef Fsqd
_refine_ls_weighting_details 'calc w=1/[\s^2^(Fo^2^)+(0.0691P)^2^+0.0000P] where P=(Fo^2^+2Fc^2^)/3'
_refine_ls_weighting_scheme calc
_refine_ls_wR_factor_gt 0.1088
_refine_ls_wR_factor_ref 0.1130
_reflns_number_gt 2610
_reflns_number_total 2960
_reflns_threshold_expression >2sigma(I)
_cod_data_source_file nchem.1871-s6.cif
_cod_data_source_block sntmjr0981
_cod_database_code 1552061

loop_
_space_group_symop_id
_space_group_symop_operation_xyz
1 'x, y, z'
2 '-x, -y, z'
3 'x+1/2, -y+1/2, -z'
4 '-x+1/2, y+1/2, -z'

loop_
_atom_site_label
_atom_site_type_symbol
_atom_site_fract_x
_atom_site_fract_y
_atom_site_fract_z
_atom_site_U_iso_or_equiv
_atom_site_adp_type
_atom_site_occupancy
_atom_site_symmetry_multiplicity
_atom_site_calc_flag
_atom_site_refinement_flags
_atom_site_disorder_assembly
_atom_site_disorder_group
Zn1 Zn 0.5000 0.0000 0.09621(8) 0.01969(12) Uani 1 2 d S . .
O2 O 0.3262(2) 0.23448(19) 0.5734(5) 0.0495(7) Uani 1 1 d . . .
O11 O 0.1285(2) 0.3502(2) -0.1162(9) 0.0629(10) Uani 1 1 d . A .
O13 O 0.09736(16) 0.46026(16) 0.1830(5) 0.0328(5) Uani 1 1 d . . .
N5 N 0.43100(16) 0.09407(16) 0.3322(5) 0.0217(4) Uani 1 1 d . . .
H5A H 0.3921 0.0653 0.4617 0.026 Uiso 1 1 calc R . .
H5B H 0.4755 0.1283 0.4296 0.026 Uiso 1 1 calc R . .
N6 N 0.28864(19) 0.29695(17) 0.1493(5) 0.0287(6) Uani 1 1 d . . .
H6 H 0.2930 0.2910 -0.0350 0.034 Uiso 1 1 calc R . .
C3 C 0.3263(2) 0.2323(2) 0.3127(6) 0.0293(6) Uani 1 1 d . . .
C4 C 0.3722(3) 0.1540(2) 0.1544(7) 0.0345(8) Uani 1 1 d . . .
H4A H 0.3208 0.1174 0.0647 0.041 Uiso 1 1 calc R . .
H4B H 0.4133 0.1791 0.0022 0.041 Uiso 1 1 calc R . .
C7 C 0.2406(2) 0.3770(2) 0.2631(7) 0.0284(6) Uani 1 1 d . A .
H7 H 0.2217 0.3643 0.4627 0.034 Uiso 1 1 calc R . .
C8 C 0.3062(3) 0.4593(3) 0.2592(10) 0.0457(9) Uani 1 1 d D . .
H8B H 0.3724 0.4425 0.3238 0.055 Uiso 0.213(4) 1 calc PR A 2
H8AA H 0.2729 0.5119 0.3465 0.055 Uiso 0.654(9) 1 calc PR B 1
H8AB H 0.3650 0.4463 0.3702 0.055 Uiso 0.654(9) 1 calc PR B 1
H8CC H 0.3098 0.4820 0.0628 0.055 Uiso 0.133(8) 1 calc PR C 3
H8CD H 0.2759 0.5077 0.3743 0.055 Uiso 0.133(8) 1 calc PR C 3
C10 C 0.1499(2) 0.3965(2) 0.0931(7) 0.0275(6) Uani 1 1 d . . .
C2SA C 0.5526(14) 0.2739(14) 0.395(5) 0.063(5) Uani 0.25 1 d PU D 1
H2SG H 0.6073 0.2318 0.3833 0.094 Uiso 0.25 1 calc PR D 1
H2SH H 0.5519 0.3132 0.2279 0.094 Uiso 0.25 1 calc PR D 1
H2SI H 0.4925 0.2392 0.4042 0.094 Uiso 0.25 1 calc PR D 1
C2SC C 0.5224(9) 0.3875(12) 0.891(3) 0.092(4) Uani 0.50 1 d P E 2
H2SD H 0.5052 0.4166 1.0702 0.138 Uiso 0.50 1 calc PR E 2
H2SE H 0.4728 0.3429 0.8404 0.138 Uiso 0.50 1 calc PR E 2
H2SF H 0.5270 0.4338 0.7429 0.138 Uiso 0.50 1 calc PR E 2
C12B C 0.307(3) 0.487(4) -0.057(5) 0.0547(19) Uani 0.213(4) 1 d PD A 2
H12A H 0.3684 0.4691 -0.1427 0.082 Uiso 0.213(4) 1 calc PR A 2
H12B H 0.2995 0.5535 -0.0725 0.082 Uiso 0.213(4) 1 calc PR A 2
H12C H 0.2539 0.4571 -0.1557 0.082 Uiso 0.213(4) 1 calc PR A 2
C2SB C 0.614(2) 0.3200(17) 0.373(6) 0.091(8) Uani 0.25 1 d PU F 3
H2SA H 0.6772 0.3500 0.3883 0.136 Uiso 0.25 1 calc PR F 3
H2SB H 0.5769 0.3487 0.2217 0.136 Uiso 0.25 1 calc PR F 3
H2SC H 0.6237 0.2553 0.3289 0.136 Uiso 0.25 1 calc PR F 3
O1SA O 0.5619(7) 0.3288(6) 0.643(2) 0.089(3) Uani 0.25 1 d PU D 1
H1SA H 0.5680 0.3837 0.5960 0.134 Uiso 0.25 1 calc PR D 1
O9A O 0.3323(4) 0.4812(8) -0.0286(13) 0.0547(19) Uani 0.654(9) 1 d PD A 1
H9A H 0.3782 0.5185 -0.0284 0.082 Uiso 0.654(9) 1 calc PR B 1
O1SC O 0.6068(8) 0.3456(6) 0.918(3) 0.097(3) Uani 0.50 1 d P E 2
H1SC H 0.5983 0.2889 0.9163 0.146 Uiso 0.50 1 calc PR E 2
O9B O 0.2625(8) 0.5249(8) 0.452(3) 0.048(4) Uani 0.213(4) 1 d PD A 2
H9B H 0.2740 0.5096 0.6189 0.073 Uiso 0.213(4) 1 calc PR A 2
O1SB O 0.5619(7) 0.3288(6) 0.643(2) 0.089(3) Uani 0.25 1 d PU F 3
H1SB H 0.5209 0.2869 0.6558 0.134 Uiso 0.25 1 calc PR F 3
O9C O 0.401(2) 0.4462(19) 0.358(7) 0.080(11) Uani 0.133(8) 1 d P A 3
H9C H 0.3996 0.4386 0.5333 0.119 Uiso 0.133(8) 1 calc PR C 3

loop_
_atom_site_aniso_label
_atom_site_aniso_U_11
_atom_site_aniso_U_22
_atom_site_aniso_U_33
_atom_site_aniso_U_23
_atom_site_aniso_U_13
_atom_site_aniso_U_12
Zn1 0.02616(18) 0.01666(18) 0.01626(17) 0.000 0.000 0.0026(2)
O2 0.0838(19) 0.0482(15) 0.0164(10) -0.0014(11) -0.0006(12) 0.0397(14)
O11 0.0565(16) 0.085(2) 0.0468(18) -0.036(2) -0.0184(16) 0.0421(17)
O13 0.0401(11) 0.0307(11) 0.0276(11) -0.0072(9) -0.0068(9) 0.0163(10)
N5 0.0294(11) 0.0184(10) 0.0172(10) 0.0009(8) -0.0013(8) 0.0028(9)
N6 0.0417(13) 0.0276(12) 0.0167(11) -0.0006(9) -0.0007(10) 0.0167(11)
C3 0.0406(15) 0.0302(15) 0.0171(12) -0.0010(11) -0.0041(12) 0.0157(13)
C4 0.0537(19) 0.0309(16) 0.0188(15) -0.0034(13) -0.0064(14) 0.0221(15)
C7 0.0365(14) 0.0267(14) 0.0219(13) -0.0020(11) -0.0014(11) 0.0130(12)
C8 0.0366(17) 0.0404(19) 0.060(3) -0.0152(19) -0.0028(17) 0.0081(15)
C10 0.0339(13) 0.0292(14) 0.0195(12) 0.0035(12) 0.0038(12) 0.0093(11)
C2SA 0.057(9) 0.051(9) 0.080(12) -0.033(9) 0.000(9) 0.000(7)
C2SC 0.076(8) 0.126(12) 0.073(7) -0.012(8) 0.002(6) -0.012(8)
C12B 0.060(5) 0.047(3) 0.058(3) 0.007(2) 0.019(2) -0.009(4)
C2SB 0.114(15) 0.065(11) 0.093(15) -0.035(11) 0.028(13) 0.022(11)
O1SA 0.096(5) 0.068(5) 0.103(6) 0.006(5) -0.034(5) -0.031(4)
O9A 0.060(5) 0.047(3) 0.058(3) 0.007(2) 0.019(2) -0.009(4)
O1SC 0.133(9) 0.063(5) 0.096(7) -0.010(6) -0.009(6) -0.008(5)
O9B 0.034(5) 0.028(6) 0.084(11) -0.014(6) -0.004(6) 0.002(4)
O1SB 0.096(5) 0.068(5) 0.103(6) 0.006(5) -0.034(5) -0.031(4)
O9C 0.082(19) 0.073(18) 0.08(2) -0.024(16) -0.042(16) 0.041(15)

loop_
_atom_type_symbol
_atom_type_description
_atom_type_scat_dispersion_real
_atom_type_scat_dispersion_imag
_atom_type_scat_source
C C 0.0032 0.0015 'International Tables Vol C Tables 4.2.6.8 and 6.1.1.4'
H H 0.0000 0.0000 'International Tables Vol C Tables 4.2.6.8 and 6.1.1.4'
N N 0.0060 0.0030 'International Tables Vol C Tables 4.2.6.8 and 6.1.1.4'
O O 0.0108 0.0057 'International Tables Vol C Tables 4.2.6.8 and 6.1.1.4'
Zn Zn 0.3262 1.3876 'International Tables Vol C Tables 4.2.6.8 and 6.1.1.4'

loop_
_geom_angle_atom_site_label_1
_geom_angle_atom_site_label_2
_geom_angle_atom_site_label_3
_geom_angle
_geom_angle_site_symmetry_1
_geom_angle_site_symmetry_3
O13 Zn1 O13 96.08(13) 4_545 3
O13 Zn1 N5 104.38(10) 4_545 .
O13 Zn1 N5 119.52(9) 3 .
O13 Zn1 N5 104.37(10) 3 2_655
O13 Zn1 N5 119.51(9) 4_545 2_655
N5 Zn1 N5 112.70(13) . 2_655
C10 O13 Zn1 112.8(2) . 3_455
Zn1 N5 H5A 109.5 . .
Zn1 N5 H5B 109.5 . .
H5A N5 H5B 108.1 . .
C4 N5 Zn1 110.86(19) . .
C4 N5 H5A 109.5 . .
C4 N5 H5B 109.5 . .
C3 N6 H6 118.7 . .
C3 N6 C7 122.7(2) . .
C7 N6 H6 118.7 . .
O2 C3 N6 124.2(3) . .
O2 C3 C4 121.1(3) . .
N6 C3 C4 114.7(2) . .
N5 C4 C3 113.9(3) . .
N5 C4 H4A 108.8 . .
N5 C4 H4B 108.8 . .
C3 C4 H4A 108.8 . .
C3 C4 H4B 108.8 . .
H4A C4 H4B 107.7 . .
N6 C7 H7 108.6 . .
N6 C7 C8 111.4(3) . .
N6 C7 C10 109.6(2) . .
C8 C7 H7 108.6 . .
C8 C7 C10 110.0(3) . .
C10 C7 H7 108.6 . .
C7 C8 H8B 110.7 . .
C7 C8 H8AA 109.7 . .
C7 C8 H8AB 109.7 . .
C7 C8 H8CC 108.1 . .
C7 C8 H8CD 108.1 . .
C7 C8 C12B 103(2) . .
H8B C8 H8AA 119.5 . .
H8B C8 H8AB 14.4 . .
H8B C8 H8CC 108.9 . .
H8B C8 H8CD 113.5 . .
H8AA C8 H8AB 108.2 . .
H8AA C8 H8CC 98.8 . .
H8AA C8 H8CD 8.7 . .
H8AB C8 H8CC 121.5 . .
H8AB C8 H8CD 101.3 . .
H8CC C8 H8CD 107.3 . .
C12B C8 H8B 110.7 . .
C12B C8 H8AA 101.5 . .
C12B C8 H8AB 123.8 . .
C12B C8 H8CC 5.0 . .
C12B C8 H8CD 110.1 . .
O9A C8 C7 109.8(5) . .
O9A C8 H8B 96.5 . .
O9A C8 H8AA 109.7 . .
O9A C8 H8AB 109.7 . .
O9A C8 H8CC 13.2 . .
O9A C8 H8CD 117.8 . .
O9A C8 C12B 14.2(15) . .
O9A C8 O9B 123.1(9) . .
O9B C8 C7 105.6(6) . .
O9B C8 H8B 110.7 . .
O9B C8 H8AA 14.0 . .
O9B C8 H8AB 97.9 . .
O9B C8 H8CC 112.7 . .
O9B C8 H8CD 5.4 . .
O9B C8 C12B 115.5(18) . .
O9C C8 C7 116.7(13) . .
O9C C8 H8B 6.5 . .
O9C C8 H8AA 113.7 . .
O9C C8 H8AB 13.4 . .
O9C C8 H8CC 108.1 . .
O9C C8 H8CD 108.1 . .
O9C C8 C12B 110(2) . .
O9C C8 O9A 96.3(15) . .
O9C C8 O9B 105.7(13) . .
O11 C10 O13 122.6(3) . .
O11 C10 C7 121.3(3) . .
O13 C10 C7 116.1(3) . .
H2SD C2SC H2SE 109.5 . .
H2SD C2SC H2SF 109.5 . .
H2SE C2SC H2SF 109.5 . .
O1SC C2SC H2SD 109.5 . .
O1SC C2SC H2SE 109.5 . .
O1SC C2SC H2SF 109.5 . .
C8 C12B H12A 109.5 . .
C8 C12B H12B 109.5 . .
C8 C12B H12C 109.5 . .
H12A C12B H12B 109.5 . .
H12A C12B H12C 109.5 . .
H12B C12B H12C 109.5 . .
H2SA C2SB H2SB 109.5 . .
H2SA C2SB H2SC 109.5 . .
H2SB C2SB H2SC 109.5 . .
C2SA O1SA H1SA 109.5 . .
C8 O9A H9A 109.5 . .
C2SC O1SC H1SC 109.5 . .
C8 O9B H9B 109.5 . .
C8 O9C H9C 109.5 . .

loop_
_geom_bond_atom_site_label_1
_geom_bond_atom_site_label_2
_geom_bond_distance
_geom_bond_site_symmetry_2
Zn1 O13 1.979(2) 4_545
Zn1 O13 1.980(2) 3
Zn1 N5 2.019(2) .
Zn1 N5 2.019(2) 2_655
O2 C3 1.236(4) .
O11 C10 1.239(5) .
O13 Zn1 1.979(2) 3_455
O13 C10 1.261(3) .
N5 H5A 0.9200 .
N5 H5B 0.9200 .
N5 C4 1.467(4) .
N6 H6 0.8800 .
N6 C3 1.332(4) .
N6 C7 1.456(4) .
C3 C4 1.513(4) .
C4 H4A 0.9900 .
C4 H4B 0.9900 .
C7 H7 1.0000 .
C7 C8 1.513(5) .
C7 C10 1.521(4) .
C8 H8B 1.0000 .
C8 H8AA 0.9900 .
C8 H8AB 0.9900 .
C8 H8CC 0.9900 .
C8 H8CD 0.9900 .
C8 C12B 1.555(18) .
C8 O9A 1.448(7) .
C8 O9B 1.459(13) .
C8 O9C 1.40(2) .
C2SA H2SG 0.9800 .
C2SA H2SH 0.9800 .
C2SA H2SI 0.9800 .
C2SA O1SA 1.43(2) .
C2SC H2SD 0.9800 .
C2SC H2SE 0.9800 .
C2SC H2SF 0.9800 .
C2SC O1SC 1.330(17) .
C12B H12A 0.9800 .
C12B H12B 0.9800 .
C12B H12C 0.9800 .
C2SB H2SA 0.9800 .
C2SB H2SB 0.9800 .
C2SB H2SC 0.9800 .
O1SA H1SA 0.8400 .
O9A H9A 0.8400 .
O1SC H1SC 0.8400 .
O9B H9B 0.8400 .
O9C H9C 0.8400 .

loop_
_geom_torsion_atom_site_label_1
_geom_torsion_atom_site_label_2
_geom_torsion_atom_site_label_3
_geom_torsion_atom_site_label_4
_geom_torsion
_geom_torsion_site_symmetry_1
_geom_torsion_site_symmetry_2
_geom_torsion_site_symmetry_3
_geom_torsion_site_symmetry_4
Zn1 O13 C10 O11 -16.0(4) 3_455 . . .
Zn1 O13 C10 C7 166.1(2) 3_455 . . .
Zn1 N5 C4 C3 -174.1(3) . . . .
O2 C3 C4 N5 -11.6(6) . . . .
O13 Zn1 N5 C4 64.0(3) 3 . . .
O13 Zn1 N5 C4 -41.7(2) 4_545 . . .
N5 Zn1 N5 C4 -172.9(3) 2_655 . . .
N6 C3 C4 N5 167.5(3) . . . .
N6 C7 C8 C12B 75.3(15) . . . .
N6 C7 C8 O9A 62.2(5) . . . .
N6 C7 C8 O9B -163.0(7) . . . .
N6 C7 C8 O9C -46.0(15) . . . .
N6 C7 C10 O11 -3.2(5) . . . .
N6 C7 C10 O13 174.8(3) . . . .
C3 N6 C7 C8 100.5(4) . . . .
C3 N6 C7 C10 -137.6(3) . . . .
C7 N6 C3 O2 -1.6(6) . . . .
C7 N6 C3 C4 179.4(3) . . . .
C8 C7 C10 O11 119.5(4) . . . .
C8 C7 C10 O13 -62.5(4) . . . .
C10 C7 C8 C12B -46.3(16) . . . .
C10 C7 C8 O9A -59.4(5) . . . .
C10 C7 C8 O9B 75.3(7) . . . .
C10 C7 C8 O9C -167.6(15) . . . .
